data_7718631
loop_
_publ_author_name
'Kirk, Ryan M.'
'Hill, Anthony F.'

_publ_section_title
;
 Pnictogen-functionalised isocyanide ligands.
;
_journal_issue 22
_journal_name_full 'Dalton transactions (Cambridge, England : 2003)'
_journal_page_first 8881
_journal_page_last 8887
_journal_paper_doi 10.1039/d5dt00992h
_journal_volume 54
_journal_year 2025
_chemical_formula_moiety 'C14 H18 Cr N O5 P'
_chemical_formula_sum 'C14 H18 Cr N O5 P'
_chemical_formula_weight 363.26
_chemical_properties_physical Air-sensitive
_space_group_crystal_system orthorhombic
_space_group_IT_number 62
_space_group_name_Hall '-P 2ac 2n'
_space_group_name_H-M_alt 'P n m a'
_atom_sites_solution_hydrogens geom
_atom_sites_solution_primary dual
_audit_creation_date 2024-09-22
_audit_creation_method
;
Olex2 1.3
(compiled 2020.11.12 svn.r5f609507 for OlexSys, GUI svn.r6408)
;
_audit_update_record
;
2024-11-20 deposited with the CCDC.	2025-04-30 downloaded from the CCDC.
;
_cell_angle_alpha 90
_cell_angle_beta 90
_cell_angle_gamma 90
_cell_formula_units_Z 4
_cell_length_a 21.7679(3)
_cell_length_b 13.5735(2)
_cell_length_c 5.92480(10)
_cell_measurement_reflns_used 5372
_cell_measurement_temperature 150.00(10)
_cell_measurement_theta_max 77.6700
_cell_measurement_theta_min 3.8220
_cell_volume 1750.58(5)
_computing_cell_refinement 'CrysAlisPro 1.171.42.85a (Rigaku OD, 2023)'
_computing_data_collection 'CrysAlisPro 1.171.42.85a (Rigaku OD, 2023)'
_computing_data_reduction 'CrysAlisPro 1.171.42.85a (Rigaku OD, 2023)'
_computing_molecular_graphics 'Olex2 1.3 (Dolomanov et al., 2009)'
_computing_publication_material 'Olex2 1.3 (Dolomanov et al., 2009)'
_computing_structure_refinement 'SHELXL 2018/3 (Sheldrick, 2015)'
_computing_structure_solution 'SHELXT 2018/2 (Sheldrick, 2018)'
_diffrn_ambient_environment N~2~
_diffrn_ambient_temperature 150.00(10)
_diffrn_detector 'Hybrid Pixel Array Detector'
_diffrn_detector_area_resol_mean 10.0000
_diffrn_detector_type HyPix
_diffrn_measured_fraction_theta_full 1.000
_diffrn_measured_fraction_theta_max 0.980
_diffrn_measurement_details
;
List of Runs (angles in degrees, time in seconds):

  # Type    Start    End  Width  t~exp~   \w     \q     \k     \f   Frames
#--------------------------------------------------------------------------
  1  \w    -15.00  10.00   0.50    0.50    --  -46.45  32.00-117.00   50
  2  \w     30.00  56.00   0.50    0.50    --   46.45-119.00-132.00   52
  3  \w    103.00 129.00   0.50    0.50    --  107.75  92.00  58.00   52
  4  \w    152.00 178.00   0.50    0.50    --  107.75  92.00  58.00   52
  5  \w     35.00  61.00   0.50    0.50    --  107.75 -32.00  83.00   52
  6  \w     73.00 154.00   0.50    0.50    --  107.75 156.00 107.00  162
  7  \w   -102.00 -52.00   0.50    0.50    --  -46.45 -32.00  83.00  100
  8  \w    -21.00  26.00   0.50    0.50    --  -46.45  38.00   0.00   94
  9  \w    -12.00  24.00   0.50    0.50    --  -46.45  38.00  30.00   72
 10  \w     32.00  58.00   0.50    0.50    --  107.75 -30.00  60.00   52
 11  \w     32.00  59.00   0.50    0.50    --  107.75 -30.00  30.00   54
 12  \w     32.00  57.00   0.50    0.50    --  107.75 -30.00 150.00   50
 13  \w     32.00  57.00   0.50    0.50    --  107.75 -30.00 -30.00   50
 14  \w     59.00 122.00   0.50    0.50    --  107.75 -77.00-150.00  126
 15  \w     52.00  92.00   0.50    0.50    --  107.75 -61.00-150.00   80
 16  \w     34.00  59.00   0.50    0.50    --  107.75 -30.00  90.00   50
 17  \w     42.00  70.00   0.50    0.50    --  107.75 -45.00 120.00   56
;
_diffrn_measurement_device 'four-circle diffractometer'
_diffrn_measurement_device_type 'SuperNova, Dual, Cu at home/near, HyPix'
_diffrn_measurement_method '\w scans'
_diffrn_orient_matrix_type 'CrysAlisPro convention (1999,Acta A55,543-557)'
_diffrn_orient_matrix_UB_11 -0.0651665000
_diffrn_orient_matrix_UB_12 -0.1014308000
_diffrn_orient_matrix_UB_13 -0.0009113000
_diffrn_orient_matrix_UB_21 -0.0029111000
_diffrn_orient_matrix_UB_22 0.0304750000
_diffrn_orient_matrix_UB_23 -0.1126339000
_diffrn_orient_matrix_UB_31 0.0274580000
_diffrn_orient_matrix_UB_32 -0.2374236000
_diffrn_orient_matrix_UB_33 -0.0140688000
_diffrn_radiation_monochromator mirror
_diffrn_radiation_probe x-ray
_diffrn_radiation_type 'Cu K\a'
_diffrn_radiation_wavelength 1.54184
_diffrn_reflns_av_R_equivalents 0.0555
_diffrn_reflns_av_unetI/netI 0.0384
_diffrn_reflns_Laue_measured_fraction_full 1.000
_diffrn_reflns_Laue_measured_fraction_max 0.980
_diffrn_reflns_limit_h_max 27
_diffrn_reflns_limit_h_min -27
_diffrn_reflns_limit_k_max 17
_diffrn_reflns_limit_k_min -17
_diffrn_reflns_limit_l_max 3
_diffrn_reflns_limit_l_min -7
_diffrn_reflns_number 7056
_diffrn_reflns_point_group_measured_fraction_full 1.000
_diffrn_reflns_point_group_measured_fraction_max 0.980
_diffrn_reflns_theta_full 67.684
_diffrn_reflns_theta_max 77.884
_diffrn_reflns_theta_min 4.062
_diffrn_source 'micro-focus sealed X-ray tube'
_diffrn_source_type 'SuperNova (Cu) X-ray Source'
_exptl_absorpt_coefficient_mu 6.431
_exptl_absorpt_correction_T_max 0.35752
_exptl_absorpt_correction_T_min 0.27915
_exptl_absorpt_correction_type sphere
_exptl_absorpt_process_details
;
CrysAlisPro 1.171.42.85a (Rigaku Oxford Diffraction, 2023)
Spherical absorption correction
using equivalent radius and absorption coefficient.
Empirical absorption correction using spherical harmonics,
implemented in SCALE3 ABSPACK scaling algorithm.
;
_exptl_crystal_colour colourless
_exptl_crystal_colour_primary colourless
_exptl_crystal_density_diffrn 1.378
_exptl_crystal_description prism
_exptl_crystal_F_000 752
_exptl_crystal_recrystallization_method 'Re-crystallisation from solvent: benzene'
_exptl_crystal_size_max 0.55
_exptl_crystal_size_mid 0.24
_exptl_crystal_size_min 0.12
_exptl_crystal_size_rad 0.139
_refine_diff_density_max 0.507
_refine_diff_density_min -0.611
_refine_diff_density_rms 0.072
_refine_ls_extinction_method none
_refine_ls_goodness_of_fit_ref 1.101
_refine_ls_hydrogen_treatment constr
_refine_ls_matrix_type full
_refine_ls_number_parameters 112
_refine_ls_number_reflns 1919
_refine_ls_number_restraints 0
_refine_ls_restrained_S_all 1.101
_refine_ls_R_factor_all 0.0388
_refine_ls_R_factor_gt 0.0379
_refine_ls_shift/su_max 0.001
_refine_ls_shift/su_mean 0.000
_refine_ls_structure_factor_coef Fsqd
_refine_ls_weighting_details 'w=1/[\s^2^(Fo^2^)+(0.0732P)^2^+0.1698P] where P=(Fo^2^+2Fc^2^)/3'
_refine_ls_weighting_scheme calc
_refine_ls_wR_factor_gt 0.1089
_refine_ls_wR_factor_ref 0.1100
_reflns_Friedel_coverage 0.000
_reflns_number_gt 1847
_reflns_number_total 1919
_reflns_threshold_expression 'I > 2\s(I)'
_cod_data_source_file d5dt00992h2.cif
_cod_data_source_block rmk_361_a_scale
_cod_depositor_comments 'Adding full bibliography for 7718628--7718640.cif.'
_cod_database_code 7718631
_shelx_shelxl_version_number 2018/3
_chemical_oxdiff_formula C14H18N1P1O5Cr1
_chemical_oxdiff_usercomment 'benzene evap'
_shelx_space_group_comment
;
The symmetry employed for this shelxl refinement is uniquely defined
by the following loop, which should always be used as a source of
symmetry information in preference to the above space-group names.
They are only intended as comments.
;
_shelx_estimated_absorpt_t_max 0.512
_shelx_estimated_absorpt_t_min 0.126
_olex2_refinement_description
;
1.a Idealised Me refined as rotating group:
 C7(H7A,H7B,H7C), C8(H8A,H8B,H8C), C6(H6A,H6B,H6C)
;
_ins_header
;
TITL RMK_361_A_scale in Pna2(1) 
REM Pna2(1) (#33, found as Pc2(1)n in cab setting)
CELL 1.54184  21.767924   5.924773  13.573534  90.0000  90.0000  90.0000
ZERR    4.00   0.000313   0.000087   0.000215   0.0000   0.0000   0.0000
LATT -1
SYMM -x,-y, z+1/2 
SYMM  x+1/2,-y+1/2, z 
SYMM -x+1/2, y+1/2, z+1/2 
SFAC C H N O P Cr
UNIT 56.00 72.00 4.00 20.00 4.00 4.00
REM  CrysAlisPro recorded range (K): Min=150.0; max=150.0; aver:150.0
TEMP -123
SIZE 0.12 0.24 0.55
TREF
HKLF 4
END
;
_olex2_submission_special_instructions 'No special instructions were received'
_oxdiff_exptl_absorpt_empirical_details
;
Empirical correction (ABSPACK) includes:
- Absorption correction using spherical harmonics
- Frame scaling
;
_oxdiff_exptl_absorpt_empirical_full_max 2.037
_oxdiff_exptl_absorpt_empirical_full_min 0.575

loop_
_space_group_symop_operation_xyz
'x, y, z'
'-x+1/2, -y, z+1/2'
'-x, y+1/2, -z'
'x+1/2, -y+1/2, -z+1/2'
'-x, -y, -z'
'x-1/2, y, -z-1/2'
'x, -y-1/2, z'
'-x-1/2, y-1/2, z-1/2'

loop_
_atom_site_label
_atom_site_type_symbol
_atom_site_fract_x
_atom_site_fract_y
_atom_site_fract_z
_atom_site_U_iso_or_equiv
_atom_site_adp_type
_atom_site_occupancy
_atom_site_site_symmetry_order
_atom_site_calc_flag
_atom_site_refinement_flags_posn
_atom_site_refinement_flags_adp
_atom_site_refinement_flags_occupancy
_atom_site_disorder_assembly
_atom_site_disorder_group
Cr1 Cr 0.19926(2) 0.250000 0.52926(6) 0.02504(16) Uani 1 2 d S T P . .
P1 P 0.39480(2) 0.250000 0.13237(8) 0.01953(17) Uani 1 2 d S T P . .
O2 O 0.14891(6) 0.09614(10) 0.2041(2) 0.0422(3) Uani 1 1 d . . . . .
O1 O 0.08155(8) 0.250000 0.8014(3) 0.0475(5) Uani 1 2 d S T P . .
N1 N 0.32539(9) 0.250000 0.2729(3) 0.0269(4) Uani 1 2 d S T P . .
O3 O 0.25324(7) 0.41034(12) 0.8302(3) 0.0527(4) Uani 1 1 d . . . . .
C4 C 0.27787(10) 0.250000 0.3634(4) 0.0264(5) Uani 1 2 d S T P . .
C5 C 0.42735(7) 0.36474(11) 0.2609(3) 0.0250(3) Uani 1 1 d . . . . .
C1 C 0.12566(11) 0.250000 0.6981(4) 0.0316(5) Uani 1 2 d S T P . .
C2 C 0.16806(7) 0.15239(13) 0.3287(3) 0.0306(4) Uani 1 1 d . . . . .
C3 C 0.23268(8) 0.35045(14) 0.7191(3) 0.0354(4) Uani 1 1 d . . . . .
C7 C 0.38806(9) 0.44786(13) 0.1630(3) 0.0390(4) Uani 1 1 d . . . . .
H7A H 0.386339 0.441461 -0.001669 0.059 Uiso 1 1 calc R U . . .
H7B H 0.406260 0.511569 0.202793 0.059 Uiso 1 1 calc R U . . .
H7C H 0.346405 0.443802 0.225053 0.059 Uiso 1 1 calc R U . . .
C8 C 0.49320(9) 0.37569(15) 0.1695(4) 0.0429(4) Uani 1 1 d . . . . .
H8A H 0.520440 0.329811 0.248853 0.064 Uiso 1 1 calc R U . . .
H8B H 0.507450 0.443351 0.193900 0.064 Uiso 1 1 calc R U . . .
H8C H 0.493636 0.360894 0.007629 0.064 Uiso 1 1 calc R U . . .
C6 C 0.42699(12) 0.37192(15) 0.5173(3) 0.0425(5) Uani 1 1 d . . . . .
H6A H 0.385970 0.355565 0.574213 0.064 Uiso 1 1 calc R U . . .
H6B H 0.437721 0.439161 0.562887 0.064 Uiso 1 1 calc R U . . .
H6C H 0.457067 0.325659 0.579921 0.064 Uiso 1 1 calc R U . . .

loop_
_atom_site_aniso_label
_atom_site_aniso_U_11
_atom_site_aniso_U_22
_atom_site_aniso_U_33
_atom_site_aniso_U_23
_atom_site_aniso_U_13
_atom_site_aniso_U_12
Cr1 0.0223(2) 0.0277(3) 0.0251(2) 0.000 0.00291(13) 0.000
P1 0.0231(3) 0.0200(3) 0.0155(3) 0.000 0.00017(17) 0.000
O2 0.0472(7) 0.0377(7) 0.0416(7) -0.0067(6) 0.0006(6) -0.0094(6)
O1 0.0316(9) 0.0683(14) 0.0426(11) 0.000 0.0134(8) 0.000
N1 0.0259(9) 0.0287(10) 0.0260(9) 0.000 0.0020(7) 0.000
O3 0.0487(8) 0.0585(9) 0.0508(8) -0.0202(8) -0.0020(7) -0.0090(7)
C4 0.0290(11) 0.0246(10) 0.0256(10) 0.000 -0.0006(9) 0.000
C5 0.0328(8) 0.0196(7) 0.0225(7) -0.0001(6) -0.0009(6) -0.0022(6)
C1 0.0305(11) 0.0356(12) 0.0287(11) 0.000 0.0025(9) 0.000
C2 0.0290(8) 0.0308(8) 0.0319(8) 0.0068(7) 0.0052(7) -0.0010(6)
C3 0.0296(8) 0.0436(10) 0.0330(9) -0.0041(8) 0.0043(7) 0.0004(7)
C7 0.0520(10) 0.0212(8) 0.0439(9) 0.0024(7) -0.0058(9) 0.0036(7)
C8 0.0372(9) 0.0349(9) 0.0567(11) -0.0052(9) 0.0050(9) -0.0120(8)
C6 0.0714(15) 0.0313(10) 0.0248(8) -0.0055(7) -0.0057(8) -0.0104(9)

loop_
_atom_type_symbol
_atom_type_description
_atom_type_scat_dispersion_real
_atom_type_scat_dispersion_imag
_atom_type_scat_source
C C 0.0181 0.0091 'International Tables Vol C Tables 4.2.6.8 and 6.1.1.4'
H H 0.0000 0.0000 'International Tables Vol C Tables 4.2.6.8 and 6.1.1.4'
N N 0.0311 0.0180 'International Tables Vol C Tables 4.2.6.8 and 6.1.1.4'
O O 0.0492 0.0322 'International Tables Vol C Tables 4.2.6.8 and 6.1.1.4'
P P 0.2955 0.4335 'International Tables Vol C Tables 4.2.6.8 and 6.1.1.4'
Cr Cr -0.1635 2.4439 'International Tables Vol C Tables 4.2.6.8 and 6.1.1.4'

loop_
_exptl_crystal_face_index_h
_exptl_crystal_face_index_k
_exptl_crystal_face_index_l
_exptl_crystal_face_perp_dist
4 4 1 0.1682
-14 0 1 0.1921
3 -4 -1 0.0749
14 -1 -1 0.2909
-1 0 -9 0.0590
1 0 9 0.0590
-7 3 1 0.1500

loop_
_geom_angle_atom_site_label_1
_geom_angle_atom_site_label_2
_geom_angle_atom_site_label_3
_geom_angle
_geom_angle_site_symmetry_1
_geom_angle_site_symmetry_3
_geom_angle_publ_flag
C1 Cr1 C4 177.90(10) . . ?
C1 Cr1 C2 91.60(7) . . ?
C1 Cr1 C2 91.60(7) . 7_565 ?
C1 Cr1 C3 90.64(7) . 7_565 ?
C1 Cr1 C3 90.64(7) . . ?
C2 Cr1 C4 89.91(7) 7_565 . ?
C2 Cr1 C4 89.91(7) . . ?
C2 Cr1 C2 88.13(10) . 7_565 ?
C2 Cr1 C3 90.39(8) 7_565 . ?
C2 Cr1 C3 177.34(7) 7_565 7_565 ?
C2 Cr1 C3 90.39(8) . 7_565 ?
C2 Cr1 C3 177.34(7) . . ?
C3 Cr1 C4 87.89(7) . . ?
C3 Cr1 C4 87.89(7) 7_565 . ?
C3 Cr1 C3 91.02(12) . 7_565 ?
N1 P1 C5 97.76(6) . 7_565 ?
N1 P1 C5 97.76(6) . . ?
C5 P1 C5 112.53(10) . 7_565 ?
C4 N1 P1 178.5(2) . . ?
N1 C4 Cr1 177.5(2) . . ?
C7 C5 P1 104.34(11) . . ?
C7 C5 C8 108.42(15) . . ?
C8 C5 P1 106.84(11) . . ?
C6 C5 P1 117.20(12) . . ?
C6 C5 C7 109.17(15) . . ?
C6 C5 C8 110.45(17) . . ?
O1 C1 Cr1 179.5(2) . . ?
O2 C2 Cr1 177.94(16) . . ?
O3 C3 Cr1 179.07(17) . . ?
C5 C7 H7A 109.5 . . ?
C5 C7 H7B 109.5 . . ?
C5 C7 H7C 109.5 . . ?
H7A C7 H7B 109.5 . . ?
H7A C7 H7C 109.5 . . ?
H7B C7 H7C 109.5 . . ?
C5 C8 H8A 109.5 . . ?
C5 C8 H8B 109.5 . . ?
C5 C8 H8C 109.5 . . ?
H8A C8 H8B 109.5 . . ?
H8A C8 H8C 109.5 . . ?
H8B C8 H8C 109.5 . . ?
C5 C6 H6A 109.5 . . ?
C5 C6 H6B 109.5 . . ?
C5 C6 H6C 109.5 . . ?
H6A C6 H6B 109.5 . . ?
H6A C6 H6C 109.5 . . ?
H6B C6 H6C 109.5 . . ?

loop_
_geom_bond_atom_site_label_1
_geom_bond_atom_site_label_2
_geom_bond_distance
_geom_bond_site_symmetry_2
_geom_bond_publ_flag
Cr1 C4 1.973(2) . ?
Cr1 C1 1.889(2) . ?
Cr1 C2 1.9051(18) . ?
Cr1 C2 1.9051(18) 7_565 ?
Cr1 C3 1.9113(19) 7_565 ?
Cr1 C3 1.9113(19) . ?
P1 N1 1.7251(19) . ?
P1 C5 1.8728(16) . ?
P1 C5 1.8728(16) 7_565 ?
O2 C2 1.141(2) . ?
O1 C1 1.139(3) . ?
N1 C4 1.165(3) . ?
O3 C3 1.138(2) . ?
C5 C7 1.530(2) . ?
C5 C8 1.540(2) . ?
C5 C6 1.522(2) . ?
C7 H7A 0.9800 . ?
C7 H7B 0.9800 . ?
C7 H7C 0.9800 . ?
C8 H8A 0.9800 . ?
C8 H8B 0.9800 . ?
C8 H8C 0.9800 . ?
C6 H6A 0.9800 . ?
C6 H6B 0.9800 . ?
C6 H6C 0.9800 . ?

loop_
_geom_torsion_atom_site_label_1
_geom_torsion_atom_site_label_2
_geom_torsion_atom_site_label_3
_geom_torsion_atom_site_label_4
_geom_torsion
_geom_torsion_site_symmetry_1
_geom_torsion_site_symmetry_2
_geom_torsion_site_symmetry_3
_geom_torsion_site_symmetry_4
_geom_torsion_publ_flag
N1 P1 C5 C7 -69.26(12) . . . . ?
N1 P1 C5 C8 176.02(12) . . . . ?
N1 P1 C5 C6 51.56(16) . . . . ?
C5 P1 C5 C7 -171.04(8) 7_565 . . . ?
C5 P1 C5 C8 74.25(15) 7_565 . . . ?
C5 P1 C5 C6 -50.22(19) 7_565 . . . ?

loop_
_exptl_oxdiff_crystal_face_indexfrac_h
_exptl_oxdiff_crystal_face_indexfrac_k
_exptl_oxdiff_crystal_face_indexfrac_l
_exptl_oxdiff_crystal_face_x
_exptl_oxdiff_crystal_face_y
_exptl_oxdiff_crystal_face_z
3.7467 3.6942 0.7501 -0.6195 0.0172 -0.7848
-14.0485 0.3038 0.6354 0.8841 -0.0214 -0.4668
2.6791 -3.7505 -1.0206 0.2068 -0.0071 0.9784
13.8312 -0.7194 -0.7280 -0.8277 0.0198 0.5608
-0.5931 0.2102 -8.7886 0.0253 0.9980 0.0574
0.5931 -0.2102 8.7886 -0.0253 -0.9980 -0.0574
-6.7324 3.3465 1.1190 0.0983 -0.0044 -0.9952
